data_4501226
loop_
_publ_author_name
'Shin, Kyung-Soon'
'Brezgunova, Mariya'
'Jeannin, Olivier'
'Roisnel, Thierry'
'Camerel, Franck'
'Auban-Senzier, Pascale'
'Fourmigu\'e, Marc'

_publ_section_title
;
 Strong Iodine&#x00B7;&#x00B7;&#x00B7;Oxygen Interactions in Molecular
 Conductors Incorporating Sulfonate Anions
;
_journal_issue 12
_journal_name_full 'Crystal Growth &amp; Design'
_journal_page_first 5337
_journal_paper_doi 10.1021/cg200934r
_journal_volume 11
_journal_year 2011
_chemical_formula_moiety 'C8 H4 I2 S6, Cl O4'
_chemical_formula_sum 'C8 H4 Cl I2 O4 S6'
_chemical_formula_weight 645.72
_chemical_name_common EDT-TTFI2,ClO4
_chemical_name_systematic
;
 ?
;
_space_group_IT_number 14
_symmetry_cell_setting monoclinic
_symmetry_space_group_name_Hall '-P 2yn'
_symmetry_space_group_name_H-M 'P 1 21/n 1'
_atom_sites_solution_hydrogens geom
_atom_sites_solution_primary direct
_atom_sites_solution_secondary difmap
_audit_creation_method SHELXL-97
_cell_angle_alpha 90.00
_cell_angle_beta 108.017(7)
_cell_angle_gamma 90.00
_cell_formula_units_Z 4
_cell_length_a 7.6417(4)
_cell_length_b 23.3523(9)
_cell_length_c 9.7987(6)
_cell_measurement_reflns_used 9880
_cell_measurement_temperature 293(2)
_cell_measurement_theta_max 27.49
_cell_measurement_theta_min 3.83
_cell_volume 1662.85(16)
_computing_cell_refinement 'Dirax/lsq (Duisenberg & Schreurs, 1989-2000)'
_computing_data_collection 'Collect (Bruker AXS BV, 1997-2004)'
_computing_data_reduction 'EvalCCD (Duisenberg & Schreurs 1990-2000)'
_computing_molecular_graphics 'Ortep-3 for Windows (Farrugia, 1997)'
_computing_publication_material 'WinGX publication routines (Farrugia, 1999)'
_computing_structure_refinement 'SHELXL-97 (Sheldrick, 1997)'
_computing_structure_solution 'SIR92 (Altomare et al., 1993)'
_diffrn_ambient_temperature 293(2)
_diffrn_detector_area_resol_mean 9
_diffrn_measured_fraction_theta_full 0.995
_diffrn_measured_fraction_theta_max 0.995
_diffrn_measurement_device '95mm CCD camera on \k-goniostat'
_diffrn_measurement_device_type KappaCCD
_diffrn_measurement_method CCD
_diffrn_radiation_monochromator 'horizonally mounted graphite crystal'
_diffrn_radiation_source 'fine-focus sealed tube'
_diffrn_radiation_type MoK\a
_diffrn_radiation_wavelength 0.71073
_diffrn_reflns_av_R_equivalents 0.0241
_diffrn_reflns_av_sigmaI/netI 0.0178
_diffrn_reflns_limit_h_max 9
_diffrn_reflns_limit_h_min -9
_diffrn_reflns_limit_k_max 29
_diffrn_reflns_limit_k_min -30
_diffrn_reflns_limit_l_max 12
_diffrn_reflns_limit_l_min -12
_diffrn_reflns_number 18690
_diffrn_reflns_theta_full 27.50
_diffrn_reflns_theta_max 27.50
_diffrn_reflns_theta_min 3.84
_exptl_absorpt_coefficient_mu 4.704
_exptl_absorpt_correction_T_max 0.790
_exptl_absorpt_correction_T_min 0.433
_exptl_absorpt_correction_type multi-scan
_exptl_absorpt_process_details
;
  [Sheldrick, G.M. (2002). SADABS Bruker AXS Inc., Madison, Wisconsin, USA]
;
_exptl_crystal_colour black
_exptl_crystal_density_diffrn 2.579
_exptl_crystal_density_method 'not measured'
_exptl_crystal_description prism
_exptl_crystal_F_000 1212
_exptl_crystal_size_max 0.3
_exptl_crystal_size_mid 0.15
_exptl_crystal_size_min 0.05
_refine_diff_density_max 0.671
_refine_diff_density_min -1.178
_refine_diff_density_rms 0.104
_refine_ls_extinction_method none
_refine_ls_goodness_of_fit_ref 1.166
_refine_ls_hydrogen_treatment constr
_refine_ls_matrix_type full
_refine_ls_number_parameters 190
_refine_ls_number_reflns 3798
_refine_ls_number_restraints 0
_refine_ls_restrained_S_all 1.166
_refine_ls_R_factor_all 0.0321
_refine_ls_R_factor_gt 0.0272
_refine_ls_shift/su_max 0.001
_refine_ls_shift/su_mean 0.000
_refine_ls_structure_factor_coef Fsqd
_refine_ls_weighting_details 'calc w=1/[\s^2^(Fo^2^)+(0.0182P)^2^+3.2950P] where P=(Fo^2^+2Fc^2^)/3'
_refine_ls_weighting_scheme calc
_refine_ls_wR_factor_gt 0.0592
_refine_ls_wR_factor_ref 0.0609
_reflns_number_gt 3428
_reflns_number_total 3798
_reflns_threshold_expression >2sigma(I)
_cod_data_source_file cg200934r_si_001.cif
_cod_data_source_block clo4
_cod_original_cell_volume 1662.85(15)
_cod_original_sg_symbol_H-M P21/n
_cod_database_code 4501226

loop_
_symmetry_equiv_pos_as_xyz
'x, y, z'
'-x+1/2, y+1/2, -z+1/2'
'-x, -y, -z'
'x-1/2, -y-1/2, z-1/2'

loop_
_atom_site_label
_atom_site_type_symbol
_atom_site_fract_x
_atom_site_fract_y
_atom_site_fract_z
_atom_site_U_iso_or_equiv
_atom_site_adp_type
_atom_site_occupancy
_atom_site_symmetry_multiplicity
_atom_site_calc_flag
_atom_site_refinement_flags
I1 I 0.83301(5) -0.187450(11) 0.60071(3) 0.05182(9) Uani 1 1 d .
I2 I 1.07044(3) -0.072220(11) 0.87064(2) 0.03712(7) Uani 1 1 d .
S1 S 0.65995(13) -0.07757(4) 0.40843(9) 0.03359(19) Uani 1 1 d .
S2 S 0.84265(12) 0.01167(3) 0.61139(9) 0.03045(17) Uani 1 1 d .
S3 S 0.63981(13) 0.10839(4) 0.38258(9) 0.03236(18) Uani 1 1 d .
S4 S 0.52077(15) 0.20537(4) 0.18478(11) 0.0443(2) Uani 1 1 d .
S5 S 0.28776(14) 0.09936(4) -0.05968(9) 0.0367(2) Uani 1 1 d .
S6 S 0.45337(12) 0.02084(3) 0.17855(9) 0.02894(17) Uani 1 1 d .
C1 C 0.6918(5) -0.00528(14) 0.4439(3) 0.0275(6) Uani 1 1 d .
C2 C 0.8170(5) -0.09976(14) 0.5689(4) 0.0314(7) Uani 1 1 d .
C3 C 0.9015(5) -0.05892(15) 0.6631(3) 0.0292(7) Uani 1 1 d .
C4 C 0.6046(4) 0.03627(14) 0.3450(3) 0.0276(6) Uani 1 1 d .
C5 C 0.5151(5) 0.13177(14) 0.2125(4) 0.0293(7) Uani 1 1 d .
C6 C 0.3132(5) 0.21279(16) 0.0349(4) 0.0402(8) Uani 1 1 d .
H6A H 0.2080 0.2033 0.0661 0.048 Uiso 1 1 calc R
H6B H 0.3003 0.2524 0.0035 0.048 Uiso 1 1 calc R
C7 C 0.3128(6) 0.17484(16) -0.0901(4) 0.0408(8) Uani 1 1 d .
H7A H 0.4271 0.1806 -0.1118 0.049 Uiso 1 1 calc R
H7B H 0.2130 0.1866 -0.1735 0.049 Uiso 1 1 calc R
C8 C 0.4252(4) 0.09104(14) 0.1168(3) 0.0266(6) Uani 1 1 d .
Cl1 Cl 0.77100(13) 0.15906(4) 0.78694(9) 0.03625(19) Uani 1 1 d .
O1 O 0.6071(4) 0.18832(14) 0.7052(4) 0.0660(9) Uani 1 1 d .
O2 O 0.8875(4) 0.15022(14) 0.6991(3) 0.0555(8) Uani 1 1 d .
O3 O 0.7224(4) 0.10437(12) 0.8333(3) 0.0532(8) Uani 1 1 d .
O4 O 0.8681(5) 0.19213(12) 0.9100(3) 0.0584(8) Uani 1 1 d .

loop_
_atom_site_aniso_label
_atom_site_aniso_U_11
_atom_site_aniso_U_22
_atom_site_aniso_U_33
_atom_site_aniso_U_23
_atom_site_aniso_U_13
_atom_site_aniso_U_12
I1 0.0787(2) 0.02690(13) 0.05755(17) 0.00723(11) 0.03229(15) 0.01058(12)
I2 0.03280(12) 0.04815(15) 0.02978(12) 0.00850(10) 0.00878(9) 0.00467(10)
S1 0.0442(5) 0.0280(4) 0.0270(4) -0.0009(3) 0.0088(4) -0.0002(4)
S2 0.0337(4) 0.0267(4) 0.0293(4) 0.0013(3) 0.0072(3) 0.0005(3)
S3 0.0361(4) 0.0284(4) 0.0288(4) -0.0002(3) 0.0047(3) 0.0001(3)
S4 0.0522(6) 0.0241(4) 0.0466(5) 0.0031(4) 0.0008(5) -0.0039(4)
S5 0.0487(5) 0.0315(4) 0.0261(4) 0.0029(3) 0.0061(4) 0.0012(4)
S6 0.0326(4) 0.0239(4) 0.0287(4) 0.0017(3) 0.0070(3) 0.0010(3)
C1 0.0297(16) 0.0275(16) 0.0261(15) 0.0019(12) 0.0097(13) 0.0022(13)
C2 0.0385(19) 0.0276(16) 0.0306(16) 0.0063(13) 0.0145(15) 0.0055(14)
C3 0.0287(17) 0.0330(17) 0.0280(16) 0.0077(13) 0.0119(13) 0.0059(13)
C4 0.0258(16) 0.0303(16) 0.0271(15) 0.0016(13) 0.0089(13) 0.0008(13)
C5 0.0290(17) 0.0264(16) 0.0311(16) 0.0030(13) 0.0074(14) 0.0017(13)
C6 0.040(2) 0.0301(18) 0.047(2) 0.0070(16) 0.0094(17) 0.0085(15)
C7 0.047(2) 0.0362(19) 0.0388(19) 0.0120(16) 0.0124(17) 0.0045(17)
C8 0.0278(16) 0.0266(15) 0.0272(15) 0.0040(12) 0.0110(13) 0.0039(13)
Cl1 0.0400(5) 0.0274(4) 0.0379(4) 0.0026(3) 0.0070(4) -0.0008(3)
O1 0.0470(18) 0.057(2) 0.086(2) 0.0286(18) 0.0094(17) 0.0147(15)
O2 0.0533(18) 0.067(2) 0.0471(16) -0.0031(15) 0.0172(14) -0.0008(16)
O3 0.0616(19) 0.0346(14) 0.0538(17) 0.0097(13) 0.0039(15) -0.0126(13)
O4 0.084(2) 0.0385(16) 0.0486(17) -0.0126(13) 0.0149(17) -0.0123(15)

loop_
_atom_type_symbol
_atom_type_description
_atom_type_scat_dispersion_real
_atom_type_scat_dispersion_imag
_atom_type_scat_source
C C 0.0033 0.0016 'International Tables Vol C Tables 4.2.6.8 and 6.1.1.4'
H H 0.0000 0.0000 'International Tables Vol C Tables 4.2.6.8 and 6.1.1.4'
O O 0.0106 0.0060 'International Tables Vol C Tables 4.2.6.8 and 6.1.1.4'
S S 0.1246 0.1234 'International Tables Vol C Tables 4.2.6.8 and 6.1.1.4'
Cl Cl 0.1484 0.1585 'International Tables Vol C Tables 4.2.6.8 and 6.1.1.4'
I I -0.4742 1.8119 'International Tables Vol C Tables 4.2.6.8 and 6.1.1.4'

loop_
_geom_angle_atom_site_label_1
_geom_angle_atom_site_label_2
_geom_angle_atom_site_label_3
_geom_angle
C1 S1 C2 95.44(16)
C1 S2 C3 95.48(16)
C4 S3 C5 95.68(16)
C5 S4 C6 99.41(17)
C8 S5 C7 102.19(17)
C4 S6 C8 96.13(16)
C4 C1 S1 122.4(3)
C4 C1 S2 122.4(3)
S1 C1 S2 115.13(18)
C3 C2 S1 117.4(3)
C3 C2 I1 127.2(3)
S1 C2 I1 115.09(19)
C2 C3 S2 116.4(3)
C2 C3 I2 126.1(3)
S2 C3 I2 117.04(18)
C1 C4 S6 123.5(3)
C1 C4 S3 121.6(3)
S6 C4 S3 114.91(18)
C8 C5 S3 116.9(2)
C8 C5 S4 127.8(3)
S3 C5 S4 115.34(19)
C7 C6 S4 112.6(3)
C7 C6 H6A 109.1
S4 C6 H6A 109.1
C7 C6 H6B 109.1
S4 C6 H6B 109.1
H6A C6 H6B 107.8
C6 C7 S5 114.3(3)
C6 C7 H7A 108.7
S5 C7 H7A 108.7
C6 C7 H7B 108.7
S5 C7 H7B 108.7
H7A C7 H7B 107.6
C5 C8 S5 129.0(3)
C5 C8 S6 115.9(2)
S5 C8 S6 115.10(19)
O4 Cl1 O2 109.1(2)
O4 Cl1 O1 110.4(2)
O2 Cl1 O1 109.3(2)
O4 Cl1 O3 109.24(18)
O2 Cl1 O3 109.3(2)
O1 Cl1 O3 109.4(2)

loop_
_geom_bond_atom_site_label_1
_geom_bond_atom_site_label_2
_geom_bond_distance
I1 C2 2.069(3)
I2 C3 2.068(3)
S1 C1 1.726(3)
S1 C2 1.736(4)
S2 C1 1.735(3)
S2 C3 1.742(3)
S3 C4 1.727(3)
S3 C5 1.732(3)
S4 C5 1.743(3)
S4 C6 1.806(4)
S5 C8 1.735(3)
S5 C7 1.808(4)
S6 C4 1.720(3)
S6 C8 1.738(3)
C1 C4 1.387(5)
C2 C3 1.345(5)
C5 C8 1.363(5)
C6 C7 1.511(5)
C6 H6A 0.9700
C6 H6B 0.9700
C7 H7A 0.9700
C7 H7B 0.9700
Cl1 O4 1.431(3)
Cl1 O2 1.432(3)
Cl1 O1 1.434(3)
Cl1 O3 1.442(3)

loop_
_geom_torsion_atom_site_label_1
_geom_torsion_atom_site_label_2
_geom_torsion_atom_site_label_3
_geom_torsion_atom_site_label_4
_geom_torsion
C2 S1 C1 C4 176.4(3)
C2 S1 C1 S2 -2.9(2)
C3 S2 C1 C4 -176.5(3)
C3 S2 C1 S1 2.9(2)
C1 S1 C2 C3 1.9(3)
C1 S1 C2 I1 176.16(18)
S1 C2 C3 S2 -0.2(4)
I1 C2 C3 S2 -173.69(18)
S1 C2 C3 I2 172.37(17)
I1 C2 C3 I2 -1.1(5)
C1 S2 C3 C2 -1.6(3)
C1 S2 C3 I2 -174.85(18)
S1 C1 C4 S6 1.1(4)
S2 C1 C4 S6 -179.59(18)
S1 C1 C4 S3 -179.60(18)
S2 C1 C4 S3 -0.3(4)
C8 S6 C4 C1 -174.4(3)
C8 S6 C4 S3 6.3(2)
C5 S3 C4 C1 173.8(3)
C5 S3 C4 S6 -6.9(2)
C4 S3 C5 C8 5.0(3)
C4 S3 C5 S4 -174.9(2)
C6 S4 C5 C8 22.3(4)
C6 S4 C5 S3 -157.9(2)
C5 S4 C6 C7 -56.1(3)
S4 C6 C7 S5 71.0(3)
C8 S5 C7 C6 -40.4(3)
S3 C5 C8 S5 179.3(2)
S4 C5 C8 S5 -0.8(5)
S3 C5 C8 S6 -1.5(4)
S4 C5 C8 S6 178.4(2)
C7 S5 C8 C5 5.5(4)
C7 S5 C8 S6 -173.7(2)
C4 S6 C8 C5 -2.9(3)
C4 S6 C8 S5 176.43(19)
